data_2236090
loop_
_publ_author_name
'Srivastava, Sanjay K.'
'Sharma, Pooja'
'Gupta, Sushil K.'
'Butcher, Ray J.'

_publ_section_title
;
 4-Isopropyl-5,5-dimethyl-2-sulfanyl-1,3,2-dioxaphosphinane 2-sulfide
;
_journal_coeditor_code BT5962
_journal_issue 9
_journal_name_full 'Acta Crystallographica Section E'
_journal_page_first o2667
_journal_paper_doi 10.1107/S1600536812030188
_journal_volume 68
_journal_year 2012
_chemical_formula_iupac 'C8 H17 O2 P S2'
_chemical_formula_moiety 'C8 H17 O2 P S2'
_chemical_formula_sum 'C8 H17 O2 P S2'
_chemical_formula_weight 240.31
_chemical_name_common 'O,O'-2,2,4-trimethyl-1,3-pentanedithiophosphoric acid'
_chemical_name_systematic
;
4-Isopropyl-5,5-dimethyl-2-sulfanyl-1,3,2-dioxaphosphinane 2-sulfide
;
_space_group_IT_number 14
_symmetry_cell_setting monoclinic
_symmetry_space_group_name_Hall '-P 2ybc'
_symmetry_space_group_name_H-M 'P 1 21/c 1'
_atom_sites_solution_hydrogens geom
_atom_sites_solution_primary direct
_atom_sites_solution_secondary difmap
_cell_angle_alpha 90.00
_cell_angle_beta 104.128(3)
_cell_angle_gamma 90.00
_cell_formula_units_Z 4
_cell_length_a 8.2831(2)
_cell_length_b 13.1532(4)
_cell_length_c 11.5255(3)
_cell_measurement_reflns_used 3599
_cell_measurement_temperature 123(2)
_cell_measurement_theta_max 34.9494
_cell_measurement_theta_min 3.0912
_cell_volume 1217.71(6)
_computing_cell_refinement
;
CrysAlis PRO (Agilent, 2011)
;
_computing_data_collection
;
CrysAlis PRO (Agilent, 2011)
;
_computing_data_reduction
;
CrysAlis PRO (Agilent, 2011)
;
_computing_molecular_graphics 'SHELXTL (Sheldrick, 2008)'
_computing_publication_material 'SHELXTL (Sheldrick, 2008)'
_computing_structure_refinement 'SHELXL97 (Sheldrick, 2008)'
_computing_structure_solution 'SHELXS97 (Sheldrick, 2008)'
_diffrn_ambient_temperature 123(2)
_diffrn_detector_area_resol_mean 10.5081
_diffrn_measured_fraction_theta_full 0.999
_diffrn_measured_fraction_theta_max 0.925
_diffrn_measurement_device_type 'Agilent Xcalibur Ruby Gemini'
_diffrn_measurement_method '\w scans'
_diffrn_radiation_monochromator graphite
_diffrn_radiation_source 'Enhance (Mo) X-ray Source'
_diffrn_radiation_type MoK\a
_diffrn_radiation_wavelength 0.71073
_diffrn_reflns_av_R_equivalents 0.0238
_diffrn_reflns_av_sigmaI/netI 0.0364
_diffrn_reflns_limit_h_max 12
_diffrn_reflns_limit_h_min -13
_diffrn_reflns_limit_k_max 21
_diffrn_reflns_limit_k_min -17
_diffrn_reflns_limit_l_max 17
_diffrn_reflns_limit_l_min -18
_diffrn_reflns_number 10444
_diffrn_reflns_theta_full 25.50
_diffrn_reflns_theta_max 35.03
_diffrn_reflns_theta_min 3.10
_exptl_absorpt_coefficient_mu 0.539
_exptl_absorpt_correction_T_max 1.00000
_exptl_absorpt_correction_T_min 0.87161
_exptl_absorpt_correction_type multi-scan
_exptl_absorpt_process_details
;
(CrysAlis PRO; Agilent, 2011)
;
_exptl_crystal_colour colorless
_exptl_crystal_density_diffrn 1.311
_exptl_crystal_density_method 'not measured'
_exptl_crystal_description 'long plate'
_exptl_crystal_F_000 512
_exptl_crystal_size_max .65
_exptl_crystal_size_mid .2
_exptl_crystal_size_min .1
_refine_diff_density_max 0.453
_refine_diff_density_min -0.383
_refine_ls_extinction_method none
_refine_ls_goodness_of_fit_ref 1.093
_refine_ls_hydrogen_treatment constr
_refine_ls_matrix_type full
_refine_ls_number_parameters 123
_refine_ls_number_reflns 4979
_refine_ls_number_restraints 0
_refine_ls_restrained_S_all 1.093
_refine_ls_R_factor_all 0.0540
_refine_ls_R_factor_gt 0.0383
_refine_ls_shift/su_max 0.001
_refine_ls_shift/su_mean 0.000
_refine_ls_structure_factor_coef Fsqd
_refine_ls_weighting_details 'calc w=1/[\s^2^(Fo^2^)+(0.0372P)^2^+0.2639P] where P=(Fo^2^+2Fc^2^)/3'
_refine_ls_weighting_scheme calc
_refine_ls_wR_factor_gt 0.0862
_refine_ls_wR_factor_ref 0.0936
_reflns_number_gt 3999
_reflns_number_total 4979
_reflns_threshold_expression I>2\s(I)
_cod_data_source_file bt5962.cif
_cod_data_source_block I
_cod_original_cell_volume 1217.72(6)
_cod_original_sg_symbol_H-M 'P 21/c'
_cod_database_code 2236090
_cod_database_fobs_code 2236090

loop_
_symmetry_equiv_pos_as_xyz
'x, y, z'
'-x, y+1/2, -z+1/2'
'-x, -y, -z'
'x, -y-1/2, z-1/2'

loop_
_atom_site_type_symbol
_atom_site_label
_atom_site_fract_x
_atom_site_fract_y
_atom_site_fract_z
_atom_site_U_iso_or_equiv
_atom_site_adp_type
_atom_site_calc_flag
_atom_site_refinement_flags
_atom_site_occupancy
_atom_site_symmetry_multiplicity
P P 0.80019(4) 0.22223(2) 0.26248(3) 0.01693(7) Uani d . 1 1
S S1 0.89229(5) 0.16081(3) 0.43126(3) 0.02970(9) Uani d . 1 1
H H1S 0.8790 0.2219 0.5057 0.036 Uiso calc R 1 1
S S2 0.81069(4) 0.12077(3) 0.14460(3) 0.02277(8) Uani d . 1 1
O O1 0.90574(11) 0.31992(7) 0.24915(9) 0.02352(19) Uani d . 1 1
O O2 0.61912(10) 0.26399(7) 0.25326(8) 0.01907(17) Uani d . 1 1
C C1 0.87839(16) 0.41289(10) 0.31086(13) 0.0249(3) Uani d . 1 1
H H1A 0.9469 0.4682 0.2895 0.030 Uiso calc R 1 1
H H1B 0.9153 0.4019 0.3983 0.030 Uiso calc R 1 1
C C2 0.69484(16) 0.44550(10) 0.27866(12) 0.0207(2) Uani d . 1 1
C C3 0.6409(2) 0.47148(12) 0.14512(13) 0.0303(3) Uani d . 1 1
H H3A 0.7253 0.5148 0.1235 0.046 Uiso calc R 1 1
H H3B 0.5342 0.5076 0.1284 0.046 Uiso calc R 1 1
H H3C 0.6287 0.4087 0.0980 0.046 Uiso calc R 1 1
C C4 0.68450(19) 0.54015(11) 0.35475(13) 0.0288(3) Uani d . 1 1
H H4A 0.7635 0.5915 0.3409 0.043 Uiso calc R 1 1
H H4B 0.7121 0.5214 0.4396 0.043 Uiso calc R 1 1
H H4C 0.5713 0.5679 0.3322 0.043 Uiso calc R 1 1
C C5 0.59607(15) 0.35802(9) 0.31797(11) 0.0182(2) Uani d . 1 1
H H5A 0.6488 0.3453 0.4045 0.022 Uiso calc R 1 1
C C6 0.40844(16) 0.36803(11) 0.30692(12) 0.0231(3) Uani d . 1 1
H H6A 0.3888 0.4362 0.3394 0.028 Uiso calc R 1 1
C C7 0.29883(18) 0.36110(15) 0.17915(14) 0.0349(3) Uani d . 1 1
H H7A 0.1813 0.3621 0.1814 0.052 Uiso calc R 1 1
H H7B 0.3230 0.2977 0.1421 0.052 Uiso calc R 1 1
H H7C 0.3220 0.4191 0.1323 0.052 Uiso calc R 1 1
C C8 0.35565(18) 0.28763(13) 0.38615(14) 0.0317(3) Uani d . 1 1
H H8A 0.2379 0.2970 0.3849 0.048 Uiso calc R 1 1
H H8B 0.4232 0.2946 0.4684 0.048 Uiso calc R 1 1
H H8C 0.3720 0.2197 0.3559 0.048 Uiso calc R 1 1

loop_
_atom_site_aniso_label
_atom_site_aniso_U_11
_atom_site_aniso_U_22
_atom_site_aniso_U_33
_atom_site_aniso_U_12
_atom_site_aniso_U_13
_atom_site_aniso_U_23
P 0.01539(13) 0.01640(14) 0.01950(14) 0.00176(11) 0.00521(11) 0.00062(11)
S1 0.03645(18) 0.03029(19) 0.02098(15) 0.00996(15) 0.00431(14) 0.00425(13)
S2 0.02690(15) 0.02011(15) 0.02217(15) 0.00522(12) 0.00769(12) -0.00132(12)
O1 0.0191(4) 0.0197(4) 0.0342(5) -0.0022(3) 0.0112(4) -0.0017(4)
O2 0.0157(3) 0.0167(4) 0.0256(4) 0.0003(3) 0.0065(3) -0.0032(3)
C1 0.0226(5) 0.0190(6) 0.0339(7) -0.0054(5) 0.0084(5) -0.0030(5)
C2 0.0238(5) 0.0150(5) 0.0236(5) -0.0003(4) 0.0065(5) -0.0002(5)
C3 0.0390(8) 0.0260(7) 0.0273(6) 0.0021(6) 0.0106(6) 0.0053(6)
C4 0.0352(7) 0.0171(6) 0.0344(7) -0.0012(5) 0.0092(6) -0.0038(5)
C5 0.0186(5) 0.0160(5) 0.0204(5) 0.0010(4) 0.0055(4) -0.0015(4)
C6 0.0186(5) 0.0234(6) 0.0282(6) 0.0027(5) 0.0074(5) -0.0043(5)
C7 0.0197(6) 0.0500(10) 0.0332(7) 0.0035(6) 0.0027(5) 0.0027(7)
C8 0.0263(6) 0.0393(8) 0.0332(7) -0.0052(6) 0.0141(6) -0.0030(6)

loop_
_atom_type_symbol
_atom_type_description
_atom_type_scat_dispersion_real
_atom_type_scat_dispersion_imag
_atom_type_scat_source
C C 0.0033 0.0016 'International Tables Vol C Tables 4.2.6.8 and 6.1.1.4'
H H 0.0000 0.0000 'International Tables Vol C Tables 4.2.6.8 and 6.1.1.4'
O O 0.0106 0.0060 'International Tables Vol C Tables 4.2.6.8 and 6.1.1.4'
P P 0.1023 0.0942 'International Tables Vol C Tables 4.2.6.8 and 6.1.1.4'
S S 0.1246 0.1234 'International Tables Vol C Tables 4.2.6.8 and 6.1.1.4'

loop_
_geom_angle_atom_site_label_1
_geom_angle_atom_site_label_2
_geom_angle_atom_site_label_3
_geom_angle
O2 P O1 104.46(5)
O2 P S2 113.64(4)
O1 P S2 111.95(4)
O2 P S1 108.99(4)
O1 P S1 108.79(4)
S2 P S1 108.85(2)
P S1 H1S 109.5
C1 O1 P 118.53(8)
C5 O2 P 119.65(7)
O1 C1 C2 112.24(10)
O1 C1 H1A 109.2
C2 C1 H1A 109.2
O1 C1 H1B 109.2
C2 C1 H1B 109.2
H1A C1 H1B 107.9
C3 C2 C1 109.50(11)
C3 C2 C4 110.43(11)
C1 C2 C4 106.15(11)
C3 C2 C5 114.56(11)
C1 C2 C5 106.59(10)
C4 C2 C5 109.22(11)
C2 C3 H3A 109.5
C2 C3 H3B 109.5
H3A C3 H3B 109.5
C2 C3 H3C 109.5
H3A C3 H3C 109.5
H3B C3 H3C 109.5
C2 C4 H4A 109.5
C2 C4 H4B 109.5
H4A C4 H4B 109.5
C2 C4 H4C 109.5
H4A C4 H4C 109.5
H4B C4 H4C 109.5
O2 C5 C6 106.41(10)
O2 C5 C2 109.41(10)
C6 C5 C2 120.72(11)
O2 C5 H5A 106.5
C6 C5 H5A 106.5
C2 C5 H5A 106.5
C8 C6 C7 110.12(12)
C8 C6 C5 108.83(11)
C7 C6 C5 115.18(11)
C8 C6 H6A 107.5
C7 C6 H6A 107.5
C5 C6 H6A 107.5
C6 C7 H7A 109.5
C6 C7 H7B 109.5
H7A C7 H7B 109.5
C6 C7 H7C 109.5
H7A C7 H7C 109.5
H7B C7 H7C 109.5
C6 C8 H8A 109.5
C6 C8 H8B 109.5
H8A C8 H8B 109.5
C6 C8 H8C 109.5
H8A C8 H8C 109.5
H8B C8 H8C 109.5

loop_
_geom_bond_atom_site_label_1
_geom_bond_atom_site_label_2
_geom_bond_distance
P O2 1.5762(9)
P O1 1.5826(10)
P S2 1.9216(5)
P S1 2.0723(5)
S1 H1S 1.2000
O1 C1 1.4599(17)
O2 C5 1.4804(15)
C1 C2 1.5355(18)
C1 H1A 0.9900
C1 H1B 0.9900
C2 C3 1.5328(19)
C2 C4 1.5372(18)
C2 C5 1.5426(18)
C3 H3A 0.9800
C3 H3B 0.9800
C3 H3C 0.9800
C4 H4A 0.9800
C4 H4B 0.9800
C4 H4C 0.9800
C5 C6 1.5337(17)
C5 H5A 1.0000
C6 C8 1.529(2)
C6 C7 1.533(2)
C6 H6A 1.0000
C7 H7A 0.9800
C7 H7B 0.9800
C7 H7C 0.9800
C8 H8A 0.9800
C8 H8B 0.9800
C8 H8C 0.9800

loop_
_geom_hbond_atom_site_label_D
_geom_hbond_atom_site_label_H
_geom_hbond_atom_site_label_A
_geom_hbond_site_symmetry_A
_geom_hbond_distance_DH
_geom_hbond_distance_HA
_geom_hbond_distance_DA
_geom_hbond_angle_DHA
S1 H1S S2 4_566 1.20 2.76 3.9456(5) 170.0

loop_
_geom_torsion_atom_site_label_1
_geom_torsion_atom_site_label_2
_geom_torsion_atom_site_label_3
_geom_torsion_atom_site_label_4
_geom_torsion
O2 P O1 C1 41.56(10)
S2 P O1 C1 164.95(8)
S1 P O1 C1 -74.71(9)
O1 P O2 C5 -43.49(10)
S2 P O2 C5 -165.77(7)
S1 P O2 C5 72.65(9)
P O1 C1 C2 -54.83(14)
O1 C1 C2 C3 -63.68(14)
O1 C1 C2 C4 177.11(11)
O1 C1 C2 C5 60.77(14)
P O2 C5 C6 -171.25(8)
P O2 C5 C2 56.81(12)
C3 C2 C5 O2 61.00(14)
C1 C2 C5 O2 -60.27(13)
C4 C2 C5 O2 -174.55(10)
C3 C2 C5 C6 -62.90(16)
C1 C2 C5 C6 175.83(11)
C4 C2 C5 C6 61.55(15)
O2 C5 C6 C8 72.23(13)
C2 C5 C6 C8 -162.46(12)
O2 C5 C6 C7 -51.96(15)
C2 C5 C6 C7 73.35(16)

loop_
_cod_related_entry_id
_cod_related_entry_database
_cod_related_entry_code
1 ChemSpider 10411275
